data_4084173
loop_
_publ_author_name
'Braunschweig, Holger'
'Dewhurst, Rian D.'
'Kramer, Thomas'
'Siedler, Eva'

_publ_section_title
;
 A Simple Decarbonylative Route to Heterodinuclear Alkylborylene Complexes
;
_journal_issue 14
_journal_name_full Organometallics
_journal_page_first 3877
_journal_paper_doi 10.1021/om500596x
_journal_volume 33
_journal_year 2014
_chemical_formula_moiety 'C17 H19 B Co Mn O3'
_chemical_formula_sum 'C17 H19 B Co Mn O3'
_chemical_formula_weight 396.00
_chemical_name_common
;
?
;
_chemical_name_systematic
; 
?
;
_space_group_IT_number 14
_symmetry_cell_setting monoclinic
_symmetry_space_group_name_Hall '-P 2yn'
_symmetry_space_group_name_H-M 'P 1 21/n 1'
_atom_sites_solution_hydrogens geom
_atom_sites_solution_primary direct
_atom_sites_solution_secondary difmap
_audit_creation_method SHELXL-97
_cell_angle_alpha 90.00
_cell_angle_beta 90.048(3)
_cell_angle_gamma 90.00
_cell_formula_units_Z 4
_cell_length_a 7.3879(6)
_cell_length_b 17.8119(15)
_cell_length_c 12.6099(11)
_cell_measurement_reflns_used 2320
_cell_measurement_temperature 100(2)
_cell_measurement_theta_max 23.95
_cell_measurement_theta_min 2.29
_cell_volume 1659.4(2)
_computing_cell_refinement 'Saint+ ver. 7.68A (Bruker AXS)'
_computing_data_collection 'APEX2 ver. 2010.3 (Bruker AXS)'
_computing_data_reduction 'Saint+ ver. 7.68A (Bruker AXS)'
_computing_molecular_graphics 'XP ver. 5.1 (Bruker AXS, 1998)'
_computing_publication_material 'SHELXL-97 (Sheldrick, 2008)'
_computing_structure_refinement 'SHELXL-97 (Sheldrick, 1997)'
_computing_structure_solution 'SHELXS-97 (Sheldrick, 1990)'
_diffrn_ambient_temperature 100(2)
_diffrn_detector_area_resol_mean 8.333
_diffrn_measured_fraction_theta_full 1.000
_diffrn_measured_fraction_theta_max 1.000
_diffrn_measurement_device_type 'Bruker X8-APEX II'
_diffrn_measurement_method '\f and \w scans'
_diffrn_radiation_monochromator 'multi-layer mirror'
_diffrn_radiation_source 'rotating anode'
_diffrn_radiation_type MoK\a
_diffrn_radiation_wavelength 0.71073
_diffrn_reflns_av_R_equivalents 0.0000
_diffrn_reflns_av_sigmaI/netI 0.0340
_diffrn_reflns_limit_h_max 9
_diffrn_reflns_limit_h_min -9
_diffrn_reflns_limit_k_max 22
_diffrn_reflns_limit_k_min 0
_diffrn_reflns_limit_l_max 15
_diffrn_reflns_limit_l_min 0
_diffrn_reflns_number 3589
_diffrn_reflns_theta_full 26.00
_diffrn_reflns_theta_max 26.78
_diffrn_reflns_theta_min 1.98
_exptl_absorpt_coefficient_mu 1.770
_exptl_absorpt_correction_T_max 0.745432
_exptl_absorpt_correction_T_min 0.575664
_exptl_absorpt_correction_type multi-scan
_exptl_absorpt_process_details 'TwinAbs 2008/3 (Bruker 2008)'
_exptl_crystal_colour black
_exptl_crystal_density_diffrn 1.585
_exptl_crystal_density_method 'not measured'
_exptl_crystal_description block
_exptl_crystal_F_000 808
_exptl_crystal_size_max 0.19
_exptl_crystal_size_mid 0.13
_exptl_crystal_size_min 0.09
_refine_diff_density_max 1.342
_refine_diff_density_min -0.410
_refine_diff_density_rms 0.112
_refine_ls_extinction_method none
_refine_ls_goodness_of_fit_ref 1.055
_refine_ls_hydrogen_treatment constr
_refine_ls_matrix_type full
_refine_ls_number_parameters 285
_refine_ls_number_reflns 3589
_refine_ls_number_restraints 239
_refine_ls_restrained_S_all 1.038
_refine_ls_R_factor_all 0.0605
_refine_ls_R_factor_gt 0.0481
_refine_ls_shift/su_max 0.002
_refine_ls_shift/su_mean 0.000
_refine_ls_structure_factor_coef Fsqd
_refine_ls_weighting_details 'calc w=1/[\s^2^(Fo^2^)+(0.0712P)^2^+2.6695P] where P=(Fo^2^+2Fc^2^)/3'
_refine_ls_weighting_scheme calc
_refine_ls_wR_factor_gt 0.1258
_refine_ls_wR_factor_ref 0.1368
_reflns_number_gt 2858
_reflns_number_total 3589
_reflns_threshold_expression >2sigma(I)
_cod_data_source_file om500596x_si_001.cif
_cod_data_source_block 7a
_cod_depositor_comments
;
The following automatic conversions were performed:

'_symmetry_cell_setting' value 'Monoclinic' changed to 'monoclinic'
according to
/usr/data/users/saulius/crontab/automatic-downloads/current/ACS/lib/dictionaries/cif_core.dic
dictionary named 'cif_core.dic' version 2.4.2 from 2011-04-26.

Automatic conversion script
Id: cif_fix_values 2281 2013-09-26 08:29:07Z andrius 
;
_cod_original_sg_symbol_H-M P2(1)/n
_cod_database_code 4084173

loop_
_symmetry_equiv_pos_as_xyz
'x, y, z'
'-x+1/2, y+1/2, -z+1/2'
'-x, -y, -z'
'x-1/2, -y-1/2, z-1/2'

loop_
_atom_site_label
_atom_site_type_symbol
_atom_site_fract_x
_atom_site_fract_y
_atom_site_fract_z
_atom_site_U_iso_or_equiv
_atom_site_adp_type
_atom_site_occupancy
_atom_site_symmetry_multiplicity
_atom_site_calc_flag
_atom_site_refinement_flags
_atom_site_disorder_assembly
_atom_site_disorder_group
Co1 Co 0.191(2) 0.6016(8) 0.3580(10) 0.0221(9) Uani 0.531(3) 1 d PDU A 1
Mn2 Mn 0.186(4) 0.6045(17) 0.147(2) 0.0246(8) Uani 0.531(3) 1 d PDU A 1
O1 O -0.034(2) 0.4841(10) 0.2490(18) 0.031(2) Uani 0.531(3) 1 d PU A 1
C1 C 0.0441(14) 0.5362(6) 0.2304(6) 0.0298(15) Uani 0.531(3) 1 d PDU A 1
O2 O -0.137(4) 0.6826(9) 0.111(2) 0.039(2) Uani 0.531(3) 1 d PU A 1
C2 C -0.004(7) 0.6501(15) 0.127(4) 0.024(3) Uani 0.531(3) 1 d PU A 1
C3 C -0.011(5) 0.6632(13) 0.371(3) 0.023(3) Uani 0.531(3) 1 d PU A 1
O3 O -0.131(4) 0.6992(10) 0.383(2) 0.040(3) Uani 0.531(3) 1 d PU A 1
Mn1 Mn 0.191(3) 0.6084(10) 0.3458(13) 0.0221(9) Uani 0.469(3) 1 d PDU A 2
Co2 Co 0.196(4) 0.6045(17) 0.147(2) 0.0246(8) Uani 0.469(3) 1 d PDU A 2
O101 O -0.074(2) 0.4963(11) 0.252(2) 0.031(2) Uani 0.469(3) 1 d PU A 2
C101 C 0.0456(17) 0.5365(7) 0.2724(6) 0.0298(15) Uani 0.469(3) 1 d PDU A 2
O102 O -0.130(4) 0.7010(10) 0.119(2) 0.039(2) Uani 0.469(3) 1 d PU A 2
C102 C -0.006(7) 0.6637(18) 0.129(4) 0.024(3) Uani 0.469(3) 1 d PU A 2
C103 C 0.001(6) 0.6489(16) 0.371(4) 0.023(3) Uani 0.469(3) 1 d PU A 2
O103 O -0.139(5) 0.6814(12) 0.389(3) 0.040(3) Uani 0.469(3) 1 d PU A 2
C11 C 0.4195(16) 0.5363(7) 0.1157(12) 0.038(2) Uani 0.531(3) 1 d PU A 1
H11 H 0.4870 0.5097 0.1677 0.046 Uiso 0.531(3) 1 calc PR A 1
C12 C 0.4457(11) 0.6148(6) 0.0820(8) 0.0318(17) Uani 0.531(3) 1 d PU A 1
H12 H 0.5334 0.6492 0.1079 0.038 Uiso 0.531(3) 1 calc PR A 1
C13 C 0.3152(16) 0.6282(8) 0.0041(9) 0.038(2) Uani 0.531(3) 1 d P A 1
H13 H 0.3004 0.6743 -0.0328 0.046 Uiso 0.531(3) 1 calc PR A 1
C14 C 0.2100(17) 0.5645(6) -0.0116(11) 0.038(2) Uani 0.531(3) 1 d PU A 1
H14 H 0.1115 0.5600 -0.0597 0.046 Uiso 0.531(3) 1 calc PR A 1
C15 C 0.274(2) 0.5087(10) 0.0551(11) 0.037(3) Uani 0.531(3) 1 d PU A 1
H15 H 0.2266 0.4592 0.0593 0.044 Uiso 0.531(3) 1 calc PR A 1
C111 C 0.3697(19) 0.5148(8) 0.1113(14) 0.038(2) Uani 0.469(3) 1 d PU A 2
H111 H 0.3881 0.4728 0.1564 0.046 Uiso 0.469(3) 1 calc PR A 2
C112 C 0.4708(13) 0.5843(7) 0.1136(8) 0.0318(17) Uani 0.469(3) 1 d PU A 2
H112 H 0.5689 0.5971 0.1588 0.038 Uiso 0.469(3) 1 calc PR A 2
C113 C 0.387(2) 0.6306(10) 0.0301(11) 0.038(2) Uani 0.469(3) 1 d P A 2
H113 H 0.4212 0.6801 0.0104 0.046 Uiso 0.469(3) 1 calc PR A 2
C114 C 0.250(2) 0.5881(8) -0.0140(13) 0.038(2) Uani 0.469(3) 1 d PU A 2
H114 H 0.1723 0.6048 -0.0693 0.046 Uiso 0.469(3) 1 calc PR A 2
C115 C 0.240(3) 0.5204(11) 0.0311(14) 0.037(3) Uani 0.469(3) 1 d PU A 2
H115 H 0.1580 0.4819 0.0116 0.044 Uiso 0.469(3) 1 calc PR A 2
C21 C 0.4174(18) 0.5352(7) 0.3844(13) 0.038(3) Uani 0.531(3) 1 d PU A 1
H21 H 0.4829 0.5081 0.3320 0.046 Uiso 0.531(3) 1 calc PR A 1
C22 C 0.4470(11) 0.6138(6) 0.4174(8) 0.0326(16) Uani 0.531(3) 1 d PU A 1
H22 H 0.5364 0.6475 0.3917 0.039 Uiso 0.531(3) 1 calc PR A 1
C23 C 0.3149(14) 0.6282(6) 0.4948(7) 0.0351(17) Uani 0.531(3) 1 d PU A 1
H23 H 0.2991 0.6749 0.5300 0.042 Uiso 0.531(3) 1 calc PR A 1
C24 C 0.211(2) 0.5648(7) 0.5127(14) 0.038(2) Uani 0.531(3) 1 d P A 1
H24 H 0.1140 0.5603 0.5619 0.045 Uiso 0.531(3) 1 calc PR A 1
C25 C 0.275(2) 0.5089(11) 0.4453(12) 0.037(3) Uani 0.531(3) 1 d PU A 1
H25 H 0.2267 0.4595 0.4415 0.045 Uiso 0.531(3) 1 calc PR A 1
C121 C 0.371(2) 0.5150(9) 0.3882(15) 0.038(3) Uani 0.469(3) 1 d PU A 2
H121 H 0.3902 0.4731 0.3429 0.046 Uiso 0.469(3) 1 calc PR A 2
C122 C 0.4718(13) 0.5838(7) 0.3857(8) 0.0326(16) Uani 0.469(3) 1 d PU A 2
H122 H 0.5690 0.5964 0.3398 0.039 Uiso 0.469(3) 1 calc PR A 2
C123 C 0.3922(17) 0.6308(7) 0.4697(9) 0.0351(17) Uani 0.469(3) 1 d PU A 2
H123 H 0.4301 0.6797 0.4904 0.042 Uiso 0.469(3) 1 calc PR A 2
C124 C 0.248(3) 0.5886(9) 0.5135(17) 0.038(2) Uani 0.469(3) 1 d P A 2
H124 H 0.1677 0.6062 0.5670 0.045 Uiso 0.469(3) 1 calc PR A 2
C125 C 0.239(3) 0.5193(12) 0.4679(15) 0.037(3) Uani 0.469(3) 1 d PU A 2
H125 H 0.1576 0.4803 0.4870 0.045 Uiso 0.469(3) 1 calc PR A 2
B31 B 0.246(11) 0.6799(17) 0.249(7) 0.0220(16) Uani 0.531(3) 1 d PDU A 1
C31 C 0.3087(19) 0.7688(13) 0.2509(11) 0.0289(7) Uani 0.531(3) 1 d PDU A 1
C32 C 0.1804(14) 0.8150(5) 0.1799(8) 0.0543(18) Uani 0.531(3) 1 d PD A 1
H32A H 0.0571 0.8122 0.2081 0.081 Uiso 0.531(3) 1 calc PR A 1
H32B H 0.1825 0.7947 0.1077 0.081 Uiso 0.531(3) 1 calc PR A 1
H32C H 0.2202 0.8674 0.1787 0.081 Uiso 0.531(3) 1 calc PR A 1
C33 C 0.3082(14) 0.8027(5) 0.3630(7) 0.0514(16) Uani 0.531(3) 1 d PDU A 1
H33A H 0.3947 0.7755 0.4077 0.077 Uiso 0.531(3) 1 calc PR A 1
H33B H 0.1867 0.7985 0.3935 0.077 Uiso 0.531(3) 1 calc PR A 1
H33C H 0.3430 0.8557 0.3592 0.077 Uiso 0.531(3) 1 calc PR A 1
C34 C 0.4998(11) 0.7771(5) 0.2065(7) 0.0473(14) Uani 0.531(3) 1 d PDU A 1
H34A H 0.5328 0.8304 0.2046 0.071 Uiso 0.531(3) 1 calc PR A 1
H34B H 0.5039 0.7564 0.1345 0.071 Uiso 0.531(3) 1 calc PR A 1
H34C H 0.5852 0.7499 0.2518 0.071 Uiso 0.531(3) 1 calc PR A 1
B131 B 0.248(12) 0.6876(19) 0.251(8) 0.0220(16) Uani 0.469(3) 1 d PDU A 2
C131 C 0.305(2) 0.7689(15) 0.2492(12) 0.0289(7) Uani 0.469(3) 1 d PDU A 2
C132 C 0.3104(16) 0.8027(5) 0.1373(9) 0.0543(18) Uani 0.469(3) 1 d PD A 2
H13A H 0.1893 0.8004 0.1057 0.081 Uiso 0.469(3) 1 calc PR A 2
H13B H 0.3954 0.7741 0.0933 0.081 Uiso 0.469(3) 1 calc PR A 2
H13C H 0.3499 0.8551 0.1414 0.081 Uiso 0.469(3) 1 calc PR A 2
C133 C 0.1791(15) 0.8148(5) 0.3204(9) 0.0514(16) Uani 0.469(3) 1 d PDU A 2
H13D H 0.1851 0.7954 0.3930 0.077 Uiso 0.469(3) 1 calc PR A 2
H13E H 0.0547 0.8108 0.2940 0.077 Uiso 0.469(3) 1 calc PR A 2
H13F H 0.2170 0.8675 0.3197 0.077 Uiso 0.469(3) 1 calc PR A 2
C134 C 0.4988(13) 0.7765(5) 0.2934(8) 0.0473(14) Uani 0.469(3) 1 d PD A 2
H13G H 0.5439 0.8274 0.2797 0.071 Uiso 0.469(3) 1 calc PR A 2
H13H H 0.5779 0.7399 0.2586 0.071 Uiso 0.469(3) 1 calc PR A 2
H13I H 0.4978 0.7672 0.3700 0.071 Uiso 0.469(3) 1 calc PR A 2

loop_
_atom_site_aniso_label
_atom_site_aniso_U_11
_atom_site_aniso_U_22
_atom_site_aniso_U_33
_atom_site_aniso_U_23
_atom_site_aniso_U_13
_atom_site_aniso_U_12
Co1 0.0306(3) 0.024(2) 0.012(2) 0.0098(14) -0.0002(15) 0.0040(12)
Mn2 0.029(2) 0.0276(3) 0.0174(3) -0.00487(18) -0.0009(10) 0.0042(11)
O1 0.031(6) 0.025(5) 0.0377(17) -0.002(3) 0.002(4) -0.007(4)
C1 0.040(2) 0.0270(19) 0.023(4) -0.001(4) -0.003(4) -0.0019(18)
O2 0.034(2) 0.043(7) 0.039(4) -0.005(5) -0.010(2) 0.009(5)
C2 0.0287(19) 0.024(8) 0.0191(18) 0.001(7) -0.0015(13) -0.002(7)
C3 0.027(4) 0.024(8) 0.0179(15) -0.001(6) -0.001(2) 0.001(6)
O3 0.033(3) 0.044(7) 0.042(3) 0.001(6) 0.009(2) 0.009(6)
Mn1 0.0306(3) 0.024(2) 0.012(2) 0.0098(14) -0.0002(15) 0.0040(12)
Co2 0.029(2) 0.0276(3) 0.0174(3) -0.00487(18) -0.0009(10) 0.0042(11)
O101 0.031(6) 0.025(5) 0.0377(17) -0.002(3) 0.002(4) -0.007(4)
C101 0.040(2) 0.0270(19) 0.023(4) -0.001(4) -0.003(4) -0.0019(18)
O102 0.034(2) 0.043(7) 0.039(4) -0.005(5) -0.010(2) 0.009(5)
C102 0.0287(19) 0.024(8) 0.0191(18) 0.001(7) -0.0015(13) -0.002(7)
C103 0.027(4) 0.024(8) 0.0179(15) -0.001(6) -0.001(2) 0.001(6)
O103 0.033(3) 0.044(7) 0.042(3) 0.001(6) 0.009(2) 0.009(6)
C11 0.038(6) 0.038(6) 0.039(3) 0.002(4) 0.015(4) 0.016(4)
C12 0.018(3) 0.046(5) 0.032(4) -0.013(3) 0.003(3) 0.004(3)
C13 0.051(8) 0.041(3) 0.023(6) 0.001(4) 0.011(4) -0.005(6)
C14 0.050(5) 0.039(6) 0.025(2) -0.012(4) 0.006(3) -0.010(4)
C15 0.047(5) 0.030(5) 0.034(6) -0.005(4) 0.006(4) 0.004(4)
C111 0.038(6) 0.038(6) 0.039(3) 0.002(4) 0.015(4) 0.016(4)
C112 0.018(3) 0.046(5) 0.032(4) -0.013(3) 0.003(3) 0.004(3)
C113 0.051(8) 0.041(3) 0.023(6) 0.001(4) 0.011(4) -0.005(6)
C114 0.050(5) 0.039(6) 0.025(2) -0.012(4) 0.006(3) -0.010(4)
C115 0.047(5) 0.030(5) 0.034(6) -0.005(4) 0.006(4) 0.004(4)
C21 0.040(6) 0.039(6) 0.035(2) 0.001(4) -0.017(4) 0.011(4)
C22 0.018(3) 0.051(5) 0.029(4) 0.014(3) -0.002(3) 0.005(3)
C23 0.036(5) 0.040(3) 0.028(4) -0.001(3) -0.014(3) -0.005(4)
C24 0.054(8) 0.035(9) 0.025(2) 0.017(6) -0.007(4) -0.007(5)
C25 0.046(6) 0.031(4) 0.034(6) 0.009(4) -0.009(4) 0.002(4)
C121 0.040(6) 0.039(6) 0.035(2) 0.001(4) -0.017(4) 0.011(4)
C122 0.018(3) 0.051(5) 0.029(4) 0.014(3) -0.002(3) 0.005(3)
C123 0.036(5) 0.040(3) 0.028(4) -0.001(3) -0.014(3) -0.005(4)
C124 0.054(8) 0.035(9) 0.025(2) 0.017(6) -0.007(4) -0.007(5)
C125 0.046(6) 0.031(4) 0.034(6) 0.009(4) -0.009(4) 0.002(4)
B31 0.0206(19) 0.023(5) 0.023(2) 0.002(6) 0.0011(16) 0.000(6)
C31 0.0301(9) 0.0280(9) 0.0288(9) -0.0001(6) -0.0001(6) -0.0006(6)
C32 0.072(5) 0.025(3) 0.066(5) 0.011(3) -0.027(4) -0.006(3)
C33 0.069(4) 0.032(3) 0.054(4) -0.010(3) 0.017(3) -0.004(3)
C34 0.051(3) 0.038(3) 0.052(3) -0.002(3) 0.005(3) -0.021(3)
B131 0.0206(19) 0.023(5) 0.023(2) 0.002(6) 0.0011(16) 0.000(6)
C131 0.0301(9) 0.0280(9) 0.0288(9) -0.0001(6) -0.0001(6) -0.0006(6)
C132 0.072(5) 0.025(3) 0.066(5) 0.011(3) -0.027(4) -0.006(3)
C133 0.069(4) 0.032(3) 0.054(4) -0.010(3) 0.017(3) -0.004(3)
C134 0.051(3) 0.038(3) 0.052(3) -0.002(3) 0.005(3) -0.021(3)

loop_
_atom_type_symbol
_atom_type_description
_atom_type_scat_dispersion_real
_atom_type_scat_dispersion_imag
_atom_type_scat_source
C C 0.0033 0.0016 'International Tables Vol C Tables 4.2.6.8 and 6.1.1.4'
H H 0.0000 0.0000 'International Tables Vol C Tables 4.2.6.8 and 6.1.1.4'
B B 0.0013 0.0007 'International Tables Vol C Tables 4.2.6.8 and 6.1.1.4'
O O 0.0106 0.0060 'International Tables Vol C Tables 4.2.6.8 and 6.1.1.4'
Mn Mn 0.3368 0.7283 'International Tables Vol C Tables 4.2.6.8 and 6.1.1.4'
Co Co 0.3494 0.9721 'International Tables Vol C Tables 4.2.6.8 and 6.1.1.4'

loop_
_geom_angle_atom_site_label_1
_geom_angle_atom_site_label_2
_geom_angle_atom_site_label_3
_geom_angle
C3 Co1 B31 79(3)
C3 Co1 C23 98.5(14)
B31 Co1 C23 109(2)
C3 Co1 C22 130.2(14)
B31 Co1 C22 89(2)
C23 Co1 C22 40.5(4)
C3 Co1 C24 99.1(15)
B31 Co1 C24 149(2)
C23 Co1 C24 39.7(5)
C22 Co1 C24 67.8(7)
C3 Co1 C21 165.5(15)
B31 Co1 C21 110(3)
C23 Co1 C21 68.3(7)
C22 Co1 C21 42.0(5)
C24 Co1 C21 67.1(8)
C3 Co1 C25 131.2(14)
B31 Co1 C25 149(3)
C23 Co1 C25 66.3(7)
C22 Co1 C25 67.5(7)
C24 Co1 C25 39.3(7)
C21 Co1 C25 39.0(6)
C3 Co1 C1 89.1(13)
B31 Co1 C1 88(2)
C23 Co1 C1 161.8(7)
C22 Co1 C1 139.3(9)
C24 Co1 C1 122.9(7)
C21 Co1 C1 101.9(8)
C25 Co1 C1 96.3(8)
C3 Co1 Mn2 93.9(15)
B31 Co1 Mn2 45.8(18)
C23 Co1 Mn2 149.3(11)
C22 Co1 Mn2 112.1(10)
C24 Co1 Mn2 162.3(12)
C21 Co1 Mn2 100.5(11)
C25 Co1 Mn2 123.3(11)
C1 Co1 Mn2 45.0(7)
C2 Mn2 B31 87(3)
C2 Mn2 C1 86.0(19)
B31 Mn2 C1 102(3)
C2 Mn2 C13 99(2)
B31 Mn2 C13 110(2)
C1 Mn2 C13 148.3(18)
C2 Mn2 C12 133(2)
B31 Mn2 C12 90(3)
C1 Mn2 C12 140.4(18)
C13 Mn2 C12 39.0(6)
C2 Mn2 C14 95(2)
B31 Mn2 C14 148(2)
C1 Mn2 C14 110.3(14)
C13 Mn2 C14 38.4(6)
C12 Mn2 C14 65.3(9)
C2 Mn2 C11 160(2)
B31 Mn2 C11 110(3)
C1 Mn2 C11 100.5(14)
C13 Mn2 C11 65.5(10)
C12 Mn2 C11 40.6(7)
C14 Mn2 C11 64.5(10)
C2 Mn2 C15 124(2)
B31 Mn2 C15 148(3)
C1 Mn2 C15 87.5(12)
C13 Mn2 C15 63.6(10)
C12 Mn2 C15 65.3(10)
C14 Mn2 C15 37.6(7)
C11 Mn2 C15 38.1(8)
C2 Mn2 Co1 100(2)
B31 Mn2 Co1 49(2)
C1 Mn2 Co1 56.6(9)
C13 Mn2 Co1 149.7(16)
C12 Mn2 Co1 112.5(14)
C14 Mn2 Co1 158.6(16)
C11 Mn2 Co1 99.4(13)
C15 Mn2 Co1 121.2(14)
O1 C1 Mn2 157.6(16)
O1 C1 Co1 121.7(13)
Mn2 C1 Co1 78.4(10)
O2 C2 Mn2 178(4)
O3 C3 Co1 177(4)
C103 Mn1 B131 89(3)
C103 Mn1 C101 84.7(17)
B131 Mn1 C101 108(3)
C103 Mn1 C122 151(2)
B131 Mn1 C122 95(3)
C101 Mn1 C122 120.7(11)
C103 Mn1 C124 93(2)
B131 Mn1 C124 134(3)
C101 Mn1 C124 117.9(9)
C122 Mn1 C124 64.0(8)
C103 Mn1 C123 111.5(19)
B131 Mn1 C123 99(3)
C101 Mn1 C123 147.9(10)
C122 Mn1 C123 39.4(5)
C124 Mn1 C123 37.8(6)
C103 Mn1 C121 144.8(17)
B131 Mn1 C121 126(3)
C101 Mn1 C121 87.1(9)
C122 Mn1 C121 38.3(5)
C124 Mn1 C121 61.7(9)
C123 Mn1 C121 63.5(7)
C103 Mn1 C125 108.5(18)
B131 Mn1 C125 158(3)
C101 Mn1 C125 86.9(9)
C122 Mn1 C125 63.1(8)
C124 Mn1 C125 35.9(7)
C123 Mn1 C125 62.1(8)
C121 Mn1 C125 36.8(7)
C103 Mn1 Co2 103(2)
B131 Mn1 Co2 52(2)
C101 Mn1 Co2 60.4(9)
C122 Mn1 Co2 102.1(11)
C124 Mn1 Co2 163.8(15)
C123 Mn1 Co2 134.9(13)
C121 Mn1 Co2 102.3(12)
C125 Mn1 Co2 131.7(13)
C102 Co2 B131 79(3)
C102 Co2 C114 96(2)
B131 Co2 C114 134(2)
C102 Co2 C113 109(2)
B131 Co2 C113 100(2)
C114 Co2 C113 38.5(6)
C102 Co2 C111 155(2)
B131 Co2 C111 126(3)
C114 Co2 C111 64.3(11)
C113 Co2 C111 66.6(11)
C102 Co2 C112 149(2)
B131 Co2 C112 94(3)
C114 Co2 C112 66.1(10)
C113 Co2 C112 41.0(7)
C111 Co2 C112 40.2(7)
C102 Co2 C115 116(2)
B131 Co2 C115 160(3)
C114 Co2 C115 36.9(8)
C113 Co2 C115 64.2(11)
C111 Co2 C115 38.6(8)
C112 Co2 C115 65.7(11)
C102 Co2 C101 89.8(19)
B131 Co2 C101 92(3)
C114 Co2 C101 133.7(15)
C113 Co2 C101 159.1(18)
C111 Co2 C101 92.5(12)
C112 Co2 C101 121.3(15)
C115 Co2 C101 100.3(12)
C102 Co2 Mn1 96(2)
B131 Co2 Mn1 48(2)
C114 Co2 Mn1 167.9(18)
C113 Co2 Mn1 135.1(16)
C111 Co2 Mn1 104.3(14)
C112 Co2 Mn1 102.8(14)
C115 Co2 Mn1 135.5(15)
C101 Co2 Mn1 46.8(8)
O101 C101 Mn1 160.8(15)
O101 C101 Co2 122.8(16)
Mn1 C101 Co2 72.8(10)
O102 C102 Co2 179(4)
O103 C103 Mn1 178(3)
C15 C11 C12 106.0(12)
C15 C11 Mn2 71.7(12)
C12 C11 Mn2 67.8(9)
C15 C11 H11 127.0
C12 C11 H11 127.0
Mn2 C11 H11 125.1
C13 C12 C11 105.9(10)
C13 C12 Mn2 70.1(10)
C11 C12 Mn2 71.6(10)
C13 C12 H12 127.0
C11 C12 H12 127.0
Mn2 C12 H12 123.0
C14 C13 C12 110.3(13)
C14 C13 Mn2 72.7(11)
C12 C13 Mn2 70.9(11)
C14 C13 H13 124.8
C12 C13 H13 124.8
Mn2 C13 H13 123.1
C15 C14 C13 108.0(13)
C15 C14 Mn2 72.4(12)
C13 C14 Mn2 68.9(10)
C15 C14 H14 126.0
C13 C14 H14 126.0
Mn2 C14 H14 124.2
C14 C15 C11 109.8(14)
C14 C15 Mn2 70.0(11)
C11 C15 Mn2 70.3(12)
C14 C15 H15 125.1
C11 C15 H15 125.1
Mn2 C15 H15 126.2
C115 C111 C112 107.8(14)
C115 C111 Co2 71.5(13)
C112 C111 Co2 70.1(10)
C115 C111 H111 126.1
C112 C111 H111 126.1
Co2 C111 H111 123.9
C111 C112 C113 104.4(11)
C111 C112 Co2 69.7(11)
C113 C112 Co2 69.2(10)
C111 C112 H112 127.8
C113 C112 H112 127.8
Co2 C112 H112 125.0
C114 C113 C112 106.7(13)
C114 C113 Co2 70.6(12)
C112 C113 Co2 69.8(11)
C114 C113 H113 126.6
C112 C113 H113 126.6
Co2 C113 H113 124.6
C115 C114 C113 111.2(16)
C115 C114 Co2 72.6(13)
C113 C114 Co2 70.9(12)
C115 C114 H114 124.4
C113 C114 H114 124.4
Co2 C114 H114 123.6
C114 C115 C111 109.8(17)
C114 C115 Co2 70.5(13)
C111 C115 Co2 69.9(13)
C114 C115 H115 125.1
C111 C115 H115 125.1
Co2 C115 H115 126.1
C25 C21 C22 106.0(13)
C25 C21 Co1 70.6(10)
C22 C21 Co1 67.9(8)
C25 C21 H21 127.0
C22 C21 H21 127.0
Co1 C21 H21 126.1
C23 C22 C21 105.4(9)
C23 C22 Co1 68.4(6)
C21 C22 Co1 70.1(8)
C23 C22 H22 127.3
C21 C22 H22 127.3
Co1 C22 H22 125.9
C24 C23 C22 110.5(13)
C24 C23 Co1 72.2(9)
C22 C23 Co1 71.1(7)
C24 C23 H23 124.8
C22 C23 H23 124.8
Co1 C23 H23 123.5
C23 C24 C25 107.2(15)
C23 C24 Co1 68.0(8)
C25 C24 Co1 70.9(11)
C23 C24 H24 126.4
C25 C24 H24 126.4
Co1 C24 H24 126.2
C21 C25 C24 110.8(15)
C21 C25 Co1 70.4(11)
C24 C25 Co1 69.8(11)
C21 C25 H25 124.6
C24 C25 H25 124.6
Co1 C25 H25 126.8
C125 C121 C122 109.3(16)
C125 C121 Mn1 73.3(12)
C122 C121 Mn1 70.2(9)
C125 C121 H121 125.4
C122 C121 H121 125.4
Mn1 C121 H121 122.7
C121 C122 C123 105.2(11)
C121 C122 Mn1 71.5(9)
C123 C122 Mn1 70.8(8)
C121 C122 H122 127.4
C123 C122 H122 127.4
Mn1 C122 H122 122.2
C124 C123 C122 106.2(13)
C124 C123 Mn1 70.7(10)
C122 C123 Mn1 69.8(8)
C124 C123 H123 126.9
C122 C123 H123 126.9
Mn1 C123 H123 124.2
C125 C124 C123 110.5(19)
C125 C124 Mn1 74.3(13)
C123 C124 Mn1 71.4(10)
C125 C124 H124 124.8
C123 C124 H124 124.8
Mn1 C124 H124 121.1
C124 C125 C121 108.7(18)
C124 C125 Mn1 69.8(13)
C121 C125 Mn1 69.9(12)
C124 C125 H125 125.7
C121 C125 H125 125.7
Mn1 C125 H125 126.2
C31 B31 Mn2 139(5)
C31 B31 Co1 136(5)
Mn2 B31 Co1 85.6(11)
C34 C31 C33 107.6(12)
C34 C31 C32 107.7(12)
C33 C31 C32 108.8(12)
C34 C31 B31 110(3)
C33 C31 B31 113(3)
C32 C31 B31 109(3)
C131 B131 Mn1 142(6)
C131 B131 Co2 139(6)
Mn1 B131 Co2 79.6(12)
B131 C131 C133 110(4)
B131 C131 C132 113(4)
C133 C131 C132 110.3(14)
B131 C131 C134 110(4)
C133 C131 C134 107.8(13)
C132 C131 C134 105.8(13)
C131 C132 H13A 109.5
C131 C132 H13B 109.5
H13A C132 H13B 109.5
C131 C132 H13C 109.5
H13A C132 H13C 109.5
H13B C132 H13C 109.5
C131 C133 H13D 109.5
C131 C133 H13E 109.5
H13D C133 H13E 109.5
C131 C133 H13F 109.5
H13D C133 H13F 109.5
H13E C133 H13F 109.5
C131 C134 H13G 109.5
C131 C134 H13H 109.5
H13G C134 H13H 109.5
C131 C134 H13I 109.5
H13G C134 H13I 109.5
H13H C134 H13I 109.5

loop_
_geom_bond_atom_site_label_1
_geom_bond_atom_site_label_2
_geom_bond_distance
Co1 C3 1.86(4)
Co1 B31 2.00(6)
Co1 C23 2.009(17)
Co1 C22 2.045(18)
Co1 C24 2.06(2)
Co1 C21 2.07(2)
Co1 C25 2.08(2)
Co1 C1 2.263(17)
Co1 Mn2 2.66(3)
Mn2 C2 1.64(6)
Mn2 B31 1.91(6)
Mn2 C1 1.92(2)
Mn2 C13 2.09(3)
Mn2 C12 2.10(3)
Mn2 C14 2.14(3)
Mn2 C11 2.15(4)
Mn2 C15 2.17(4)
O1 C1 1.12(2)
O2 C2 1.16(5)
C3 O3 1.10(5)
Mn1 C103 1.61(5)
Mn1 B131 1.90(6)
Mn1 C101 1.91(2)
Mn1 C122 2.18(2)
Mn1 C124 2.18(3)
Mn1 C123 2.19(2)
Mn1 C121 2.20(3)
Mn1 C125 2.24(3)
Mn1 Co2 2.50(3)
Co2 C102 1.84(6)
Co2 B131 2.01(6)
Co2 C114 2.10(3)
Co2 C113 2.10(3)
Co2 C111 2.10(4)
Co2 C112 2.11(3)
Co2 C115 2.12(4)
Co2 C101 2.28(2)
O101 C101 1.17(3)
O102 C102 1.13(6)
C103 O103 1.20(5)
C11 C15 1.41(2)
C11 C12 1.474(15)
C11 H11 0.9500
C12 C13 1.396(12)
C12 H12 0.9500
C13 C14 1.389(14)
C13 H13 0.9500
C14 C15 1.385(18)
C14 H14 0.9500
C15 H15 0.9500
C111 C115 1.39(2)
C111 C112 1.445(15)
C111 H111 0.9500
C112 C113 1.473(16)
C112 H112 0.9500
C113 C114 1.383(17)
C113 H113 0.9500
C114 C115 1.33(2)
C114 H114 0.9500
C115 H115 0.9500
C21 C25 1.39(2)
C21 C22 1.478(16)
C21 H21 0.9500
C22 C23 1.405(12)
C22 H22 0.9500
C23 C24 1.385(12)
C23 H23 0.9500
C24 C25 1.39(2)
C24 H24 0.9500
C25 H25 0.9500
C121 C125 1.40(2)
C121 C122 1.436(16)
C121 H121 0.9500
C122 C123 1.473(14)
C122 H122 0.9500
C123 C124 1.419(18)
C123 H123 0.9500
C124 C125 1.36(3)
C124 H124 0.9500
C125 H125 0.9500
B31 C31 1.65(3)
C31 C34 1.526(15)
C31 C33 1.537(15)
C31 C32 1.541(15)
C32 H32A 0.9800
C32 H32B 0.9800
C32 H32C 0.9800
C33 H33A 0.9800
C33 H33B 0.9800
C33 H33C 0.9800
C34 H34A 0.9800
C34 H34B 0.9800
C34 H34C 0.9800
B131 C131 1.51(4)
C131 C133 1.530(16)
C131 C132 1.535(16)
C131 C134 1.542(16)
C132 H13A 0.9800
C132 H13B 0.9800
C132 H13C 0.9800
C133 H13D 0.9800
C133 H13E 0.9800
C133 H13F 0.9800
C134 H13G 0.9800
C134 H13H 0.9800
C134 H13I 0.9800

loop_
_geom_torsion_atom_site_label_1
_geom_torsion_atom_site_label_2
_geom_torsion_atom_site_label_3
_geom_torsion_atom_site_label_4
_geom_torsion
C3 Co1 Mn2 C2 -6(2)
B31 Co1 Mn2 C2 -77(4)
C23 Co1 Mn2 C2 -120(2)
C22 Co1 Mn2 C2 -143.0(15)
C24 Co1 Mn2 C2 131(4)
C21 Co1 Mn2 C2 174.7(15)
C25 Co1 Mn2 C2 140.2(17)
C1 Co1 Mn2 C2 78.3(17)
C3 Co1 Mn2 B31 71(4)
C23 Co1 Mn2 B31 -43(4)
C22 Co1 Mn2 B31 -66(3)
C24 Co1 Mn2 B31 -152(5)
C21 Co1 Mn2 B31 -108(3)
C25 Co1 Mn2 B31 -143(4)
C1 Co1 Mn2 B31 156(4)
C3 Co1 Mn2 C1 -84.8(14)
B31 Co1 Mn2 C1 -156(4)
C23 Co1 Mn2 C1 161.4(19)
C22 Co1 Mn2 C1 138.7(11)
C24 Co1 Mn2 C1 53(4)
C21 Co1 Mn2 C1 96.4(10)
C25 Co1 Mn2 C1 61.9(14)
C3 Co1 Mn2 C13 122(3)
B31 Co1 Mn2 C13 51(4)
C23 Co1 Mn2 C13 8(5)
C22 Co1 Mn2 C13 -14(4)
C24 Co1 Mn2 C13 -101(5)
C21 Co1 Mn2 C13 -57(3)
C25 Co1 Mn2 C13 -91(3)
C1 Co1 Mn2 C13 -153(4)
C3 Co1 Mn2 C12 138.7(15)
B31 Co1 Mn2 C12 68(3)
C23 Co1 Mn2 C12 25(3)
C22 Co1 Mn2 C12 2.2(18)
C24 Co1 Mn2 C12 -84(4)
C21 Co1 Mn2 C12 -40.1(16)
C25 Co1 Mn2 C12 -74.7(18)
C1 Co1 Mn2 C12 -136.5(19)
C3 Co1 Mn2 C14 -142(4)
B31 Co1 Mn2 C14 147(6)
C23 Co1 Mn2 C14 104(4)
C22 Co1 Mn2 C14 82(4)
C24 Co1 Mn2 C14 -4(7)
C21 Co1 Mn2 C14 40(4)
C25 Co1 Mn2 C14 5(5)
C1 Co1 Mn2 C14 -57(4)
C3 Co1 Mn2 C11 178.9(13)
B31 Co1 Mn2 C11 108(4)
C23 Co1 Mn2 C11 65(2)
C22 Co1 Mn2 C11 42.3(14)
C24 Co1 Mn2 C11 -44(4)
C21 Co1 Mn2 C11 0.1(13)
C25 Co1 Mn2 C11 -34.5(17)
C1 Co1 Mn2 C11 -96.4(13)
C3 Co1 Mn2 C15 -147.4(16)
B31 Co1 Mn2 C15 142(4)
C23 Co1 Mn2 C15 99(2)
C22 Co1 Mn2 C15 76.0(17)
C24 Co1 Mn2 C15 -10(5)
C21 Co1 Mn2 C15 33.8(18)
C25 Co1 Mn2 C15 -1(2)
C1 Co1 Mn2 C15 -62.7(13)
C2 Mn2 C1 O1 100(4)
B31 Mn2 C1 O1 -174(4)
C13 Mn2 C1 O1 -1(7)
C12 Mn2 C1 O1 -70(5)
C14 Mn2 C1 O1 6(5)
C11 Mn2 C1 O1 -61(4)
C15 Mn2 C1 O1 -25(4)
Co1 Mn2 C1 O1 -155(4)
C2 Mn2 C1 Co1 -104.9(19)
B31 Mn2 C1 Co1 -18(3)
C13 Mn2 C1 Co1 154(4)
C12 Mn2 C1 Co1 86(3)
C14 Mn2 C1 Co1 161.0(16)
C11 Mn2 C1 Co1 94.5(12)
C15 Mn2 C1 Co1 130.5(11)
C3 Co1 C1 O1 -94.3(16)
B31 Co1 C1 O1 -174(3)
C23 Co1 C1 O1 21(4)
C22 Co1 C1 O1 99.6(14)
C24 Co1 C1 O1 6.0(18)
C21 Co1 C1 O1 76.3(13)
C25 Co1 C1 O1 37.1(14)
Mn2 Co1 C1 O1 169.3(17)
C3 Co1 C1 Mn2 96.5(16)
B31 Co1 C1 Mn2 17(3)
C23 Co1 C1 Mn2 -148(3)
C22 Co1 C1 Mn2 -69.7(14)
C24 Co1 C1 Mn2 -163.3(15)
C21 Co1 C1 Mn2 -93.0(12)
C25 Co1 C1 Mn2 -132.2(13)
C103 Mn1 Co2 C102 8(2)
B131 Mn1 Co2 C102 -70(4)
C101 Mn1 Co2 C102 84.4(17)
C122 Mn1 Co2 C102 -156.9(15)
C124 Mn1 Co2 C102 173(4)
C123 Mn1 Co2 C102 -131.5(18)
C121 Mn1 Co2 C102 163.8(16)
C125 Mn1 Co2 C102 138.4(19)
C103 Mn1 Co2 B131 79(4)
C101 Mn1 Co2 B131 155(4)
C122 Mn1 Co2 B131 -87(4)
C124 Mn1 Co2 B131 -117(6)
C123 Mn1 Co2 B131 -61(4)
C121 Mn1 Co2 B131 -126(4)
C125 Mn1 Co2 B131 -151(4)
C103 Mn1 Co2 C114 -174(7)
B131 Mn1 Co2 C114 107(8)
C101 Mn1 Co2 C114 -98(8)
C122 Mn1 Co2 C114 20(8)
C124 Mn1 Co2 C114 -10(12)
C123 Mn1 Co2 C114 46(9)
C121 Mn1 Co2 C114 -19(8)
C125 Mn1 Co2 C114 -44(9)
C103 Mn1 Co2 C113 133(2)
B131 Mn1 Co2 C113 54(4)
C101 Mn1 Co2 C113 -151(3)
C122 Mn1 Co2 C113 -32(3)
C124 Mn1 Co2 C113 -62(6)
C123 Mn1 Co2 C113 -7(3)
C121 Mn1 Co2 C113 -71(2)
C125 Mn1 Co2 C113 -97(3)
C103 Mn1 Co2 C111 -155.8(15)
B131 Mn1 Co2 C111 126(4)
C101 Mn1 Co2 C111 -79.7(12)
C122 Mn1 Co2 C111 38.9(15)
C124 Mn1 Co2 C111 9(5)
C123 Mn1 Co2 C111 64(2)
C121 Mn1 Co2 C111 -0.3(16)
C125 Mn1 Co2 C111 -26(2)
C103 Mn1 Co2 C112 162.9(15)
B131 Mn1 Co2 C112 84(4)
C101 Mn1 Co2 C112 -121.1(15)
C122 Mn1 Co2 C112 -2.5(15)
C124 Mn1 Co2 C112 -33(5)
C123 Mn1 Co2 C112 23(2)
C121 Mn1 Co2 C112 -41.7(15)
C125 Mn1 Co2 C112 -67(2)
C103 Mn1 Co2 C115 -129(2)
B131 Mn1 Co2 C115 153(4)
C101 Mn1 Co2 C115 -53(2)
C122 Mn1 Co2 C115 66(2)
C124 Mn1 Co2 C115 36(6)
C123 Mn1 Co2 C115 91(3)
C121 Mn1 Co2 C115 27(3)
C125 Mn1 Co2 C115 1(3)
C103 Mn1 Co2 C101 -76.0(17)
B131 Mn1 Co2 C101 -155(4)
C122 Mn1 Co2 C101 118.6(11)
C124 Mn1 Co2 C101 88(5)
C123 Mn1 Co2 C101 144.1(18)
C121 Mn1 Co2 C101 79.4(10)
C125 Mn1 Co2 C101 54.0(16)
C103 Mn1 C101 O101 -39(5)
B131 Mn1 C101 O101 -126(5)
C122 Mn1 C101 O101 126(4)
C124 Mn1 C101 O101 52(5)
C123 Mn1 C101 O101 85(5)
C121 Mn1 C101 O101 107(5)
C125 Mn1 C101 O101 70(5)
Co2 Mn1 C101 O101 -147(5)
C103 Mn1 C101 Co2 108.4(19)
B131 Mn1 C101 Co2 21(3)
C122 Mn1 C101 Co2 -86.8(13)
C124 Mn1 C101 Co2 -161.6(17)
C123 Mn1 C101 Co2 -129(2)
C121 Mn1 C101 Co2 -105.9(12)
C125 Mn1 C101 Co2 -142.8(12)
C102 Co2 C101 O101 70(2)
B131 Co2 C101 O101 149(3)
C114 Co2 C101 O101 -29(3)
C113 Co2 C101 O101 -87(5)
C111 Co2 C101 O101 -85.0(18)
C112 Co2 C101 O101 -114.7(19)
C115 Co2 C101 O101 -47(2)
Mn1 Co2 C101 O101 167.7(17)
C102 Co2 C101 Mn1 -97.9(19)
B131 Co2 C101 Mn1 -19(3)
C114 Co2 C101 Mn1 163(3)
C113 Co2 C101 Mn1 105(5)
C111 Co2 C101 Mn1 107.4(13)
C112 Co2 C101 Mn1 77.6(16)
C115 Co2 C101 Mn1 145.4(16)
C2 Mn2 C11 C15 -35(6)
B31 Mn2 C11 C15 179(2)
C1 Mn2 C11 C15 72.2(14)
C13 Mn2 C11 C15 -77.9(11)
C12 Mn2 C11 C15 -116.6(12)
C14 Mn2 C11 C15 -35.4(8)
Co1 Mn2 C11 C15 129.7(13)
C2 Mn2 C11 C12 82(6)
B31 Mn2 C11 C12 -64(2)
C1 Mn2 C11 C12 -171.2(16)
C13 Mn2 C11 C12 38.7(7)
C14 Mn2 C11 C12 81.2(8)
C15 Mn2 C11 C12 116.6(12)
Co1 Mn2 C11 C12 -113.7(12)
C15 C11 C12 C13 -0.1(13)
Mn2 C11 C12 C13 -62.1(11)
C15 C11 C12 Mn2 62.0(13)
C2 Mn2 C12 C13 -37(3)
B31 Mn2 C12 C13 -123(2)
C1 Mn2 C12 C13 129(3)
C14 Mn2 C12 C13 36.5(9)
C11 Mn2 C12 C13 115.3(12)
C15 Mn2 C12 C13 78.0(10)
Co1 Mn2 C12 C13 -166.8(16)
C2 Mn2 C12 C11 -152(3)
B31 Mn2 C12 C11 122(2)
C1 Mn2 C12 C11 14(2)
C13 Mn2 C12 C11 -115.3(12)
C14 Mn2 C12 C11 -78.9(9)
C15 Mn2 C12 C11 -37.4(8)
Co1 Mn2 C12 C11 77.8(13)
C11 C12 C13 C14 0.7(13)
Mn2 C12 C13 C14 -62.4(13)
C11 C12 C13 Mn2 63.1(12)
C2 Mn2 C13 C14 -87.0(19)
B31 Mn2 C13 C14 -177(3)
C1 Mn2 C13 C14 10(3)
C12 Mn2 C13 C14 119.5(13)
C11 Mn2 C13 C14 79.2(10)
C15 Mn2 C13 C14 36.9(9)
Co1 Mn2 C13 C14 144(3)
C2 Mn2 C13 C12 154(2)
B31 Mn2 C13 C12 63(3)
C1 Mn2 C13 C12 -109(4)
C14 Mn2 C13 C12 -119.5(13)
C11 Mn2 C13 C12 -40.3(8)
C15 Mn2 C13 C12 -82.6(10)
Co1 Mn2 C13 C12 25(3)
C12 C13 C14 C15 -1.0(15)
Mn2 C13 C14 C15 -62.3(14)
C12 C13 C14 Mn2 61.3(13)
C2 Mn2 C14 C15 -143.9(19)
B31 Mn2 C14 C15 123(6)
C1 Mn2 C14 C15 -56.3(16)
C13 Mn2 C14 C15 118.0(14)
C12 Mn2 C14 C15 81.0(11)
C11 Mn2 C14 C15 35.9(9)
Co1 Mn2 C14 C15 -8(4)
C2 Mn2 C14 C13 98.1(18)
B31 Mn2 C14 C13 5(6)
C1 Mn2 C14 C13 -174.3(19)
C12 Mn2 C14 C13 -37.0(8)
C11 Mn2 C14 C13 -82.1(10)
C15 Mn2 C14 C13 -118.0(14)
Co1 Mn2 C14 C13 -126(4)
C13 C14 C15 C11 0.9(17)
Mn2 C14 C15 C11 -59.1(13)
C13 C14 C15 Mn2 60.0(12)
C12 C11 C15 C14 -0.5(16)
Mn2 C11 C15 C14 59.0(13)
C12 C11 C15 Mn2 -59.5(10)
C2 Mn2 C15 C14 45(2)
B31 Mn2 C15 C14 -123(4)
C1 Mn2 C15 C14 128.6(14)
C13 Mn2 C15 C14 -37.7(8)
C12 Mn2 C15 C14 -81.1(10)
C11 Mn2 C15 C14 -120.9(13)
Co1 Mn2 C15 C14 176.6(17)
C2 Mn2 C15 C11 166(2)
B31 Mn2 C15 C11 -2(4)
C1 Mn2 C15 C11 -110.5(13)
C13 Mn2 C15 C11 83.2(10)
C12 Mn2 C15 C11 39.8(9)
C14 Mn2 C15 C11 120.9(13)
Co1 Mn2 C15 C11 -62.5(16)
C102 Co2 C111 C115 9(5)
B131 Co2 C111 C115 -162(3)
C114 Co2 C111 C115 -34.9(11)
C113 Co2 C111 C115 -77.3(12)
C112 Co2 C111 C115 -117.6(14)
C101 Co2 C111 C115 103.4(14)
Mn1 Co2 C111 C115 149.3(16)
C102 Co2 C111 C112 126(5)
B131 Co2 C111 C112 -45(3)
C114 Co2 C111 C112 82.8(9)
C113 Co2 C111 C112 40.3(8)
C115 Co2 C111 C112 117.6(14)
C101 Co2 C111 C112 -138.9(13)
Mn1 Co2 C111 C112 -93.0(14)
C115 C111 C112 C113 1.0(16)
Co2 C111 C112 C113 -60.9(12)
C115 C111 C112 Co2 62.0(14)
C102 Co2 C112 C111 -138(5)
B131 Co2 C112 C111 145(3)
C114 Co2 C112 C111 -77.8(11)
C113 Co2 C112 C111 -115.1(13)
C115 Co2 C112 C111 -37.3(10)
C101 Co2 C112 C111 50.2(16)
Mn1 Co2 C112 C111 97.1(14)
C102 Co2 C112 C113 -23(4)
B131 Co2 C112 C113 -100(2)
C114 Co2 C112 C113 37.3(8)
C111 Co2 C112 C113 115.1(13)
C115 Co2 C112 C113 77.8(10)
C101 Co2 C112 C113 165.3(19)
Mn1 Co2 C112 C113 -147.8(15)
C111 C112 C113 C114 -0.1(15)
Co2 C112 C113 C114 -61.3(14)
C111 C112 C113 Co2 61.2(12)
C102 Co2 C113 C114 -76(2)
B131 Co2 C113 C114 -157(3)
C111 Co2 C113 C114 77.5(12)
C112 Co2 C113 C114 117.1(14)
C115 Co2 C113 C114 35.0(10)
C101 Co2 C113 C114 80(5)
Mn1 Co2 C113 C114 165(2)
C102 Co2 C113 C112 167(2)
B131 Co2 C113 C112 85(3)
C114 Co2 C113 C112 -117.1(14)
C111 Co2 C113 C112 -39.5(9)
C115 Co2 C113 C112 -82.0(10)
C101 Co2 C113 C112 -37(4)
Mn1 Co2 C113 C112 47(2)
C112 C113 C114 C115 -1.0(18)
Co2 C113 C114 C115 -61.8(16)
C112 C113 C114 Co2 60.8(13)
C102 Co2 C114 C115 -126(2)
B131 Co2 C114 C115 152(5)
C113 Co2 C114 C115 120.6(16)
C111 Co2 C114 C115 36.4(10)
C112 Co2 C114 C115 80.9(12)
C101 Co2 C114 C115 -30(2)
Mn1 Co2 C114 C115 56(8)
C102 Co2 C114 C113 113.1(19)
B131 Co2 C114 C113 32(4)
C111 Co2 C114 C113 -84.1(12)
C112 Co2 C114 C113 -39.7(10)
C115 Co2 C114 C113 -120.6(16)
C101 Co2 C114 C113 -151(3)
Mn1 Co2 C114 C113 -64(8)
C113 C114 C115 C111 2(2)
Co2 C114 C115 C111 -59.0(16)
C113 C114 C115 Co2 60.7(15)
C112 C111 C115 C114 -2(2)
Co2 C111 C115 C114 59.4(15)
C112 C111 C115 Co2 -61.1(12)
C102 Co2 C115 C114 63(2)
B131 Co2 C115 C114 -75(8)
C113 Co2 C115 C114 -36.6(10)
C111 Co2 C115 C114 -120.8(16)
C112 Co2 C115 C114 -82.0(12)
C101 Co2 C115 C114 158.2(16)
Mn1 Co2 C115 C114 -166(2)
C102 Co2 C115 C111 -176(2)
B131 Co2 C115 C111 46(8)
C114 Co2 C115 C111 120.8(16)
C113 Co2 C115 C111 84.3(12)
C112 Co2 C115 C111 38.8(9)
C101 Co2 C115 C111 -81.0(14)
Mn1 Co2 C115 C111 -45(2)
C3 Co1 C21 C25 54(5)
B31 Co1 C21 C25 -178(2)
C23 Co1 C21 C25 78.6(10)
C22 Co1 C21 C25 117.3(13)
C24 Co1 C21 C25 35.6(9)
C1 Co1 C21 C25 -85.3(10)
Mn2 Co1 C21 C25 -131.2(13)
C3 Co1 C21 C22 -64(5)
B31 Co1 C21 C22 65(2)
C23 Co1 C21 C22 -38.7(6)
C24 Co1 C21 C22 -81.8(8)
C25 Co1 C21 C22 -117.3(13)
C1 Co1 C21 C22 157.4(8)
Mn2 Co1 C21 C22 111.5(10)
C25 C21 C22 C23 -1.1(14)
Co1 C21 C22 C23 59.5(7)
C25 C21 C22 Co1 -60.7(11)
C3 Co1 C22 C23 46.3(18)
B31 Co1 C22 C23 122(2)
C24 Co1 C22 C23 -36.8(8)
C21 Co1 C22 C23 -116.6(10)
C25 Co1 C22 C23 -79.4(7)
C1 Co1 C22 C23 -151.9(11)
Mn2 Co1 C22 C23 162.4(12)
C3 Co1 C22 C21 162.9(19)
B31 Co1 C22 C21 -122(2)
C23 Co1 C22 C21 116.6(10)
C24 Co1 C22 C21 79.9(9)
C25 Co1 C22 C21 37.3(8)
C1 Co1 C22 C21 -35.3(12)
Mn2 Co1 C22 C21 -81.0(12)
C21 C22 C23 C24 1.1(13)
Co1 C22 C23 C24 61.8(11)
C21 C22 C23 Co1 -60.7(9)
C3 Co1 C23 C24 94.0(16)
B31 Co1 C23 C24 176(3)
C22 Co1 C23 C24 -119.9(13)
C21 Co1 C23 C24 -79.8(11)
C25 Co1 C23 C24 -37.4(11)
C1 Co1 C23 C24 -20(3)
Mn2 Co1 C23 C24 -153(2)
C3 Co1 C23 C22 -146.1(13)
B31 Co1 C23 C22 -65(3)
C24 Co1 C23 C22 119.9(13)
C21 Co1 C23 C22 40.1(7)
C25 Co1 C23 C22 82.5(8)
C1 Co1 C23 C22 100(3)
Mn2 Co1 C23 C22 -33(2)
C22 C23 C24 C25 -0.7(17)
Co1 C23 C24 C25 60.4(13)
C22 C23 C24 Co1 -61.1(9)
C3 Co1 C24 C23 -92.4(15)
B31 Co1 C24 C23 -8(5)
C22 Co1 C24 C23 37.5(8)
C21 Co1 C24 C23 83.2(10)
C25 Co1 C24 C23 118.5(16)
C1 Co1 C24 C23 172.8(12)
Mn2 Co1 C24 C23 131(4)
C3 Co1 C24 C25 149.1(15)
B31 Co1 C24 C25 -127(5)
C23 Co1 C24 C25 -118.5(16)
C22 Co1 C24 C25 -81.0(11)
C21 Co1 C24 C25 -35.4(10)
C1 Co1 C24 C25 54.3(14)
Mn2 Co1 C24 C25 12(4)
C22 C21 C25 C24 0.7(18)
Co1 C21 C25 C24 -58.2(14)
C22 C21 C25 Co1 58.9(10)
C23 C24 C25 C21 0(2)
Co1 C24 C25 C21 58.5(13)
C23 C24 C25 Co1 -58.6(12)
C3 Co1 C25 C21 -165(2)
B31 Co1 C25 C21 4(4)
C23 Co1 C25 C21 -84.3(10)
C22 Co1 C25 C21 -40.1(9)
C24 Co1 C25 C21 -122.2(15)
C1 Co1 C25 C21 101.2(10)
Mn2 Co1 C25 C21 62.3(15)
C3 Co1 C25 C24 -42(2)
B31 Co1 C25 C24 126(4)
C23 Co1 C25 C24 37.8(9)
C22 Co1 C25 C24 82.1(10)
C21 Co1 C25 C24 122.2(15)
C1 Co1 C25 C24 -136.7(11)
Mn2 Co1 C25 C24 -175.5(14)
C103 Mn1 C121 C125 -12(3)
B131 Mn1 C121 C125 160(3)
C101 Mn1 C121 C125 -88.8(12)
C122 Mn1 C121 C125 118.3(16)
C124 Mn1 C121 C125 35.2(12)
C123 Mn1 C121 C125 78.0(12)
Co2 Mn1 C121 C125 -147.6(15)
C103 Mn1 C121 C122 -131(3)
B131 Mn1 C121 C122 42(3)
C101 Mn1 C121 C122 153.0(11)
C124 Mn1 C121 C122 -83.0(10)
C123 Mn1 C121 C122 -40.3(7)
C125 Mn1 C121 C122 -118.3(16)
Co2 Mn1 C121 C122 94.1(13)
C125 C121 C122 C123 -0.1(17)
Mn1 C121 C122 C123 63.2(9)
C125 C121 C122 Mn1 -63.3(14)
C103 Mn1 C122 C121 116(3)
B131 Mn1 C122 C121 -147(3)
C101 Mn1 C122 C121 -31.9(12)
C124 Mn1 C122 C121 76.5(10)
C123 Mn1 C122 C121 114.2(12)
C125 Mn1 C122 C121 36.3(11)
Co2 Mn1 C122 C121 -94.5(14)
C103 Mn1 C122 C123 2(3)
B131 Mn1 C122 C123 99(2)
C101 Mn1 C122 C123 -146.1(11)
C124 Mn1 C122 C123 -37.7(7)
C121 Mn1 C122 C123 -114.2(12)
C125 Mn1 C122 C123 -77.9(8)
Co2 Mn1 C122 C123 151.3(12)
C121 C122 C123 C124 -1.9(15)
Mn1 C122 C123 C124 61.8(11)
C121 C122 C123 Mn1 -63.7(10)
C103 Mn1 C123 C124 64.5(19)
B131 Mn1 C123 C124 158(3)
C101 Mn1 C123 C124 -52(2)
C122 Mn1 C123 C124 -116.3(13)
C121 Mn1 C123 C124 -77.2(12)
C125 Mn1 C123 C124 -35.6(11)
Co2 Mn1 C123 C124 -158(2)
C103 Mn1 C123 C122 -179.1(17)
B131 Mn1 C123 C122 -86(3)
C101 Mn1 C123 C122 65(2)
C124 Mn1 C123 C122 116.3(13)
C121 Mn1 C123 C122 39.2(7)
C125 Mn1 C123 C122 80.7(8)
Co2 Mn1 C123 C122 -41.5(17)
C122 C123 C124 C125 3.4(19)
Mn1 C123 C124 C125 64.6(16)
C122 C123 C124 Mn1 -61.2(10)
C103 Mn1 C124 C125 118.7(18)
B131 Mn1 C124 C125 -150(4)
C101 Mn1 C124 C125 33.3(17)
C122 Mn1 C124 C125 -79.3(13)
C123 Mn1 C124 C125 -118.5(18)
C121 Mn1 C124 C125 -36.1(11)
Co2 Mn1 C124 C125 -46(5)
C103 Mn1 C124 C123 -122.8(17)
B131 Mn1 C124 C123 -31(4)
C101 Mn1 C124 C123 151.9(15)
C122 Mn1 C124 C123 39.2(9)
C121 Mn1 C124 C123 82.4(12)
C125 Mn1 C124 C123 118.5(18)
Co2 Mn1 C124 C123 72(5)
C123 C124 C125 C121 -3(2)
Mn1 C124 C125 C121 59.3(16)
C123 C124 C125 Mn1 -62.7(14)
C122 C121 C125 C124 2(2)
Mn1 C121 C125 C124 -59.2(16)
C122 C121 C125 Mn1 61.4(12)
C103 Mn1 C125 C124 -68(2)
B131 Mn1 C125 C124 74(7)
C101 Mn1 C125 C124 -150.9(15)
C122 Mn1 C125 C124 82.1(13)
C123 Mn1 C125 C124 37.6(12)
C121 Mn1 C125 C124 119.9(18)
Co2 Mn1 C125 C124 164(2)
C103 Mn1 C125 C121 173(2)
B131 Mn1 C125 C121 -46(7)
C101 Mn1 C125 C121 89.2(13)
C122 Mn1 C125 C121 -37.7(9)
C124 Mn1 C125 C121 -119.9(18)
C123 Mn1 C125 C121 -82.3(12)
Co2 Mn1 C125 C121 44(2)
C2 Mn2 B31 C31 -73(7)
C1 Mn2 B31 C31 -158(7)
C13 Mn2 B31 C31 26(8)
C12 Mn2 B31 C31 60(7)
C14 Mn2 B31 C31 23(12)
C11 Mn2 B31 C31 96(7)
C15 Mn2 B31 C31 97(8)
Co1 Mn2 B31 C31 -179(9)
C2 Mn2 B31 Co1 106(3)
C1 Mn2 B31 Co1 21(3)
C13 Mn2 B31 Co1 -155(2)
C12 Mn2 B31 Co1 -121(2)
C14 Mn2 B31 Co1 -158(4)
C11 Mn2 B31 Co1 -85(3)
C15 Mn2 B31 Co1 -84(5)
C3 Co1 B31 C31 72(7)
C23 Co1 B31 C31 -23(7)
C22 Co1 B31 C31 -59(7)
C24 Co1 B31 C31 -17(11)
C21 Co1 B31 C31 -96(7)
C25 Co1 B31 C31 -99(7)
C1 Co1 B31 C31 162(7)
Mn2 Co1 B31 C31 179(9)
C3 Co1 B31 Mn2 -106(3)
C23 Co1 B31 Mn2 158(2)
C22 Co1 B31 Mn2 122(3)
C24 Co1 B31 Mn2 164(3)
C21 Co1 B31 Mn2 85(3)
C25 Co1 B31 Mn2 82(5)
C1 Co1 B31 Mn2 -17(2)
Mn2 B31 C31 C34 -69(8)
Co1 B31 C31 C34 113(6)
Mn2 B31 C31 C33 171(6)
Co1 B31 C31 C33 -7(8)
Mn2 B31 C31 C32 50(8)
Co1 B31 C31 C32 -129(6)
C103 Mn1 B131 C131 74(10)
C101 Mn1 B131 C131 158(9)
C122 Mn1 B131 C131 -77(10)
C124 Mn1 B131 C131 -19(12)
C123 Mn1 B131 C131 -38(10)
C121 Mn1 B131 C131 -102(9)
C125 Mn1 B131 C131 -70(13)
Co2 Mn1 B131 C131 -179(12)
C103 Mn1 B131 Co2 -107(3)
C101 Mn1 B131 Co2 -23(3)
C122 Mn1 B131 Co2 102(2)
C124 Mn1 B131 Co2 160(2)
C123 Mn1 B131 Co2 141(2)
C121 Mn1 B131 Co2 77(4)
C125 Mn1 B131 Co2 109(6)
C102 Co2 B131 C131 -74(9)
C114 Co2 B131 C131 15(12)
C113 Co2 B131 C131 34(9)
C111 Co2 B131 C131 102(8)
C112 Co2 B131 C131 75(9)
C115 Co2 B131 C131 69(14)
C101 Co2 B131 C131 -163(9)
Mn1 Co2 B131 C131 179(11)
C102 Co2 B131 Mn1 108(3)
C114 Co2 B131 Mn1 -164(3)
C113 Co2 B131 Mn1 -144(3)
C111 Co2 B131 Mn1 -76(3)
C112 Co2 B131 Mn1 -103(3)
C115 Co2 B131 Mn1 -110(7)
C101 Co2 B131 Mn1 18(3)
Mn1 B131 C131 C133 -51(10)
Co2 B131 C131 C133 131(8)
Mn1 B131 C131 C132 -174(8)
Co2 B131 C131 C132 7(10)
Mn1 B131 C131 C134 67(10)
Co2 B131 C131 C134 -111(8)
